data_4065031
loop_
_publ_author_name
'Hong, Miao'
'Wang, Yong-Xia'
'Mu, Hong-Liang'
'Li, Yue-Sheng'

_publ_section_title
;
 Efficient Synthesis of Hydroxylated Polyethylene via Copolymerization of
 Ethylene with 5-Norbornene-2-methanol using
 Bis(\b-enaminoketonato)titanium Catalysts
;
_journal_issue 17
_journal_name_full Organometallics
_journal_page_first 4678
_journal_paper_doi 10.1021/om200526n
_journal_volume 30
_journal_year 2011
_chemical_formula_sum 'C24 H22 Cl2 F6 N2 O2 Ti'
_chemical_formula_weight 603.24
_chemical_name_systematic
; 
 ? 
;
_space_group_IT_number 14
_symmetry_cell_setting monoclinic
_symmetry_space_group_name_Hall '-P 2yn'
_symmetry_space_group_name_H-M 'P 1 21/n 1'
_atom_sites_solution_hydrogens geom
_atom_sites_solution_primary direct
_atom_sites_solution_secondary difmap
_audit_creation_method SHELXL-97
_cell_angle_alpha 90.00
_cell_angle_beta 92.807(2)
_cell_angle_gamma 90.00
_cell_formula_units_Z 4
_cell_length_a 7.8598(11)
_cell_length_b 28.614(4)
_cell_length_c 11.7294(15)
_cell_measurement_reflns_used 1221
_cell_measurement_temperature 185(2)
_cell_measurement_theta_max 19.6583
_cell_measurement_theta_min 2.2469
_cell_volume 2634.8(6)
_computing_structure_refinement 'SHELXL-97 (Sheldrick, 1997)'
_computing_structure_solution 'SHELXS-97 (Sheldrick, 1990)'
_diffrn_ambient_temperature 185(2)
_diffrn_measured_fraction_theta_full 0.999
_diffrn_measured_fraction_theta_max 0.999
_diffrn_radiation_monochromator graphite
_diffrn_radiation_source 'fine-focus sealed tube'
_diffrn_radiation_type MoK\a
_diffrn_radiation_wavelength 0.71073
_diffrn_reflns_av_R_equivalents 0.0992
_diffrn_reflns_av_sigmaI/netI 0.1183
_diffrn_reflns_limit_h_max 8
_diffrn_reflns_limit_h_min -9
_diffrn_reflns_limit_k_max 32
_diffrn_reflns_limit_k_min -34
_diffrn_reflns_limit_l_max 13
_diffrn_reflns_limit_l_min -13
_diffrn_reflns_number 14987
_diffrn_reflns_theta_full 25.03
_diffrn_reflns_theta_max 25.03
_diffrn_reflns_theta_min 1.42
_exptl_absorpt_coefficient_mu 0.595
_exptl_absorpt_correction_T_max 0.9539
_exptl_absorpt_correction_T_min 0.8903
_exptl_absorpt_correction_type multi-scan
_exptl_absorpt_process_details SADABS
_exptl_crystal_colour red
_exptl_crystal_density_diffrn 1.521
_exptl_crystal_density_method 'not measured'
_exptl_crystal_description rod
_exptl_crystal_F_000 1224
_exptl_crystal_size_max 0.20
_exptl_crystal_size_mid 0.12
_exptl_crystal_size_min 0.08
_refine_diff_density_max 0.414
_refine_diff_density_min -0.348
_refine_diff_density_rms 0.080
_refine_ls_extinction_method none
_refine_ls_goodness_of_fit_ref 0.963
_refine_ls_hydrogen_treatment constr
_refine_ls_matrix_type full
_refine_ls_number_parameters 338
_refine_ls_number_reflns 4652
_refine_ls_number_restraints 0
_refine_ls_restrained_S_all 0.963
_refine_ls_R_factor_all 0.1315
_refine_ls_R_factor_gt 0.0579
_refine_ls_shift/su_max 0.001
_refine_ls_shift/su_mean 0.000
_refine_ls_structure_factor_coef Fsqd
_refine_ls_weighting_details 'calc w=1/[\s^2^(Fo^2^)+(0.0495P)^2^+0.0000P] where P=(Fo^2^+2Fc^2^)/3'
_refine_ls_weighting_scheme calc
_refine_ls_wR_factor_gt 0.1030
_refine_ls_wR_factor_ref 0.1260
_reflns_number_gt 2551
_reflns_number_total 4652
_reflns_threshold_expression >2sigma(I)
_cod_data_source_file om200526n_si_002.cif
_cod_data_source_block 1b
_cod_original_sg_symbol_H-M P21/n
_cod_database_code 4065031

loop_
_symmetry_equiv_pos_as_xyz
'x, y, z'
'-x+1/2, y+1/2, -z+1/2'
'-x, -y, -z'
'x-1/2, -y-1/2, z-1/2'

loop_
_atom_site_label
_atom_site_type_symbol
_atom_site_fract_x
_atom_site_fract_y
_atom_site_fract_z
_atom_site_U_iso_or_equiv
_atom_site_adp_type
_atom_site_occupancy
_atom_site_symmetry_multiplicity
_atom_site_calc_flag
_atom_site_refinement_flags
C17 C 0.0822(6) 0.2246(2) 0.7499(4) 0.0503(16) Uani 1 1 d .
H17A H -0.0069 0.2100 0.7005 0.075 Uiso 1 1 calc R
H17B H 0.1062 0.2560 0.7216 0.075 Uiso 1 1 calc R
H17C H 0.0435 0.2267 0.8279 0.075 Uiso 1 1 calc R
Ti1 Ti 0.52973(10) 0.12990(3) 0.85577(7) 0.0250(2) Uani 1 1 d .
O2 O 0.5336(4) 0.13812(11) 0.6968(2) 0.0314(8) Uani 1 1 d .
O1 O 0.4960(4) 0.11876(11) 1.0122(2) 0.0272(8) Uani 1 1 d .
N1 N 0.3411(4) 0.07313(13) 0.8309(3) 0.0231(9) Uani 1 1 d .
N2 N 0.3020(4) 0.17301(13) 0.8396(3) 0.0253(9) Uani 1 1 d .
F1 F 0.6461(4) 0.09763(12) 1.2191(2) 0.0588(9) Uani 1 1 d .
F2 F 0.3932(4) 0.12208(12) 1.2405(2) 0.0671(10) Uani 1 1 d .
F6 F 0.7025(4) 0.17776(12) 0.5175(3) 0.0639(10) Uani 1 1 d .
C6 C 0.2679(5) 0.06770(16) 0.7154(4) 0.0238(11) Uani 1 1 d .
F4 F 0.5418(4) 0.12075(11) 0.4675(2) 0.0637(10) Uani 1 1 d .
F3 F 0.4486(4) 0.04967(12) 1.2542(2) 0.0599(9) Uani 1 1 d .
C16 C 0.2419(6) 0.19536(17) 0.7496(4) 0.0326(12) Uani 1 1 d .
C2 C 0.4407(5) 0.08320(17) 1.0703(4) 0.0260(11) Uani 1 1 d .
F5 F 0.4597(4) 0.19104(12) 0.4301(2) 0.0691(10) Uani 1 1 d .
C15 C 0.3247(6) 0.19325(18) 0.6411(4) 0.0367(13) Uani 1 1 d .
H15 H 0.2812 0.2125 0.5804 0.044 Uiso 1 1 calc R
C18 C 0.2165(5) 0.17817(17) 0.9466(4) 0.0257(11) Uani 1 1 d .
C14 C 0.4578(6) 0.16591(17) 0.6221(4) 0.0306(12) Uani 1 1 d .
C4 C 0.2950(5) 0.04347(17) 0.9069(4) 0.0262(11) Uani 1 1 d .
C7 C 0.1097(5) 0.08540(17) 0.6840(4) 0.0305(12) Uani 1 1 d .
H7 H 0.0471 0.1017 0.7386 0.037 Uiso 1 1 calc R
C1 C 0.4819(7) 0.08788(19) 1.1961(4) 0.0363(13) Uani 1 1 d .
C3 C 0.3521(5) 0.04699(17) 1.0255(4) 0.0268(11) Uani 1 1 d .
H3 H 0.3252 0.0221 1.0749 0.032 Uiso 1 1 calc R
C9 C 0.1271(6) 0.05628(17) 0.4921(4) 0.0345(13) Uani 1 1 d .
C22 C 0.0154(5) 0.15144(17) 1.0795(4) 0.0310(12) Uani 1 1 d .
H22 H -0.0721 0.1303 1.0981 0.037 Uiso 1 1 calc R
C21 C 0.0661(6) 0.18529(17) 1.1571(4) 0.0322(12) Uani 1 1 d .
C23 C 0.0888(5) 0.14736(17) 0.9748(4) 0.0320(12) Uani 1 1 d .
H23 H 0.0518 0.1236 0.9227 0.038 Uiso 1 1 calc R
C19 C 0.2681(6) 0.21199(17) 1.0229(4) 0.0341(13) Uani 1 1 d .
H19 H 0.3560 0.2331 1.0046 0.041 Uiso 1 1 calc R
C10 C 0.2887(6) 0.03866(18) 0.5248(4) 0.0360(13) Uani 1 1 d .
H10 H 0.3512 0.0220 0.4706 0.043 Uiso 1 1 calc R
C11 C 0.3594(6) 0.04490(17) 0.6343(4) 0.0328(12) Uani 1 1 d .
H11 H 0.4706 0.0335 0.6537 0.039 Uiso 1 1 calc R
C8 C 0.0402(6) 0.07980(17) 0.5742(4) 0.0370(13) Uani 1 1 d .
H8 H -0.0693 0.0923 0.5549 0.044 Uiso 1 1 calc R
C20 C 0.1924(6) 0.21563(18) 1.1272(4) 0.0400(14) Uani 1 1 d .
H20 H 0.2286 0.2396 1.1789 0.048 Uiso 1 1 calc R
C13 C 0.5395(8) 0.1640(2) 0.5079(4) 0.0439(14) Uani 1 1 d .
Cl2 Cl 0.68250(15) 0.19550(4) 0.89787(11) 0.0375(3) Uani 1 1 d .
Cl1 Cl 0.73744(14) 0.07327(4) 0.85004(11) 0.0356(3) Uani 1 1 d .
C5 C 0.1731(6) 0.00407(16) 0.8791(4) 0.0346(13) Uani 1 1 d .
H5A H 0.0559 0.0157 0.8797 0.052 Uiso 1 1 calc R
H5B H 0.1896 -0.0207 0.9362 0.052 Uiso 1 1 calc R
H5C H 0.1946 -0.0084 0.8033 0.052 Uiso 1 1 calc R
C24 C -0.0121(7) 0.18827(19) 1.2725(4) 0.0492(15) Uani 1 1 d .
H24A H -0.1302 0.1772 1.2657 0.074 Uiso 1 1 calc R
H24B H -0.0100 0.2208 1.2988 0.074 Uiso 1 1 calc R
H24C H 0.0533 0.1688 1.3275 0.074 Uiso 1 1 calc R
C12 C 0.0522(6) 0.0497(2) 0.3721(4) 0.0506(16) Uani 1 1 d .
H12A H -0.0721 0.0523 0.3721 0.076 Uiso 1 1 calc R
H12B H 0.0833 0.0188 0.3440 0.076 Uiso 1 1 calc R
H12C H 0.0969 0.0738 0.3223 0.076 Uiso 1 1 calc R

loop_
_atom_site_aniso_label
_atom_site_aniso_U_11
_atom_site_aniso_U_22
_atom_site_aniso_U_33
_atom_site_aniso_U_23
_atom_site_aniso_U_13
_atom_site_aniso_U_12
C17 0.032(3) 0.062(4) 0.056(4) 0.014(3) -0.002(3) 0.018(3)
Ti1 0.0184(4) 0.0302(5) 0.0265(5) 0.0030(4) 0.0021(3) -0.0006(4)
O2 0.0291(18) 0.038(2) 0.0279(19) 0.0046(16) 0.0073(15) 0.0023(16)
O1 0.0243(17) 0.032(2) 0.0248(18) 0.0026(15) 0.0011(14) 0.0000(15)
N1 0.0180(19) 0.029(2) 0.022(2) 0.0004(19) 0.0024(16) 0.0007(18)
N2 0.017(2) 0.032(2) 0.027(2) -0.0044(19) 0.0012(17) -0.0015(18)
F1 0.0407(19) 0.100(3) 0.0341(18) -0.0019(18) -0.0098(14) -0.0175(19)
F2 0.087(3) 0.080(3) 0.0333(18) -0.0187(18) -0.0041(17) 0.039(2)
F6 0.064(2) 0.068(3) 0.063(2) -0.0050(19) 0.0341(18) -0.0140(19)
C6 0.023(2) 0.028(3) 0.021(3) 0.003(2) 0.002(2) 0.000(2)
F4 0.112(3) 0.045(2) 0.0358(19) -0.0059(16) 0.0188(18) -0.0062(19)
F3 0.088(2) 0.060(2) 0.0306(18) 0.0166(16) -0.0023(16) -0.0199(19)
C16 0.027(3) 0.035(3) 0.036(3) 0.002(3) 0.002(2) 0.000(2)
C2 0.023(3) 0.033(3) 0.022(3) 0.004(2) 0.003(2) 0.005(2)
F5 0.099(3) 0.073(3) 0.0352(19) 0.0220(18) 0.0086(18) 0.017(2)
C15 0.038(3) 0.043(3) 0.030(3) 0.010(3) 0.004(2) 0.002(3)
C18 0.018(2) 0.034(3) 0.025(3) 0.000(2) 0.002(2) 0.003(2)
C14 0.036(3) 0.034(3) 0.022(3) 0.004(2) 0.004(2) -0.007(3)
C4 0.018(2) 0.031(3) 0.030(3) -0.002(2) 0.003(2) 0.002(2)
C7 0.020(3) 0.041(3) 0.031(3) -0.007(2) 0.004(2) 0.001(2)
C1 0.044(3) 0.040(4) 0.025(3) -0.001(3) 0.004(3) 0.000(3)
C3 0.024(3) 0.028(3) 0.028(3) 0.005(2) 0.005(2) 0.003(2)
C9 0.045(3) 0.036(3) 0.022(3) 0.001(2) -0.002(2) -0.011(3)
C22 0.020(3) 0.037(3) 0.037(3) -0.002(3) 0.007(2) -0.003(2)
C21 0.026(3) 0.037(3) 0.034(3) 0.001(3) 0.004(2) 0.007(2)
C23 0.022(3) 0.035(3) 0.039(3) -0.011(2) 0.003(2) -0.004(2)
C19 0.023(3) 0.038(3) 0.042(3) -0.010(3) 0.009(2) -0.008(2)
C10 0.039(3) 0.044(4) 0.026(3) -0.008(3) 0.007(2) -0.001(3)
C11 0.031(3) 0.038(3) 0.029(3) -0.004(2) 0.001(2) 0.006(2)
C8 0.033(3) 0.039(3) 0.038(3) -0.001(3) -0.003(2) -0.004(2)
C20 0.033(3) 0.042(4) 0.046(3) -0.010(3) 0.007(3) 0.000(3)
C13 0.070(4) 0.035(4) 0.028(3) 0.002(3) 0.010(3) -0.007(3)
Cl2 0.0267(7) 0.0360(8) 0.0494(8) 0.0038(7) -0.0021(6) -0.0061(6)
Cl1 0.0226(6) 0.0371(8) 0.0473(8) 0.0060(6) 0.0052(5) 0.0035(6)
C5 0.030(3) 0.034(3) 0.039(3) 0.001(2) 0.000(2) -0.009(2)
C24 0.057(4) 0.051(4) 0.041(3) -0.011(3) 0.019(3) -0.002(3)
C12 0.050(4) 0.070(4) 0.031(3) -0.001(3) -0.008(3) -0.012(3)

loop_
_atom_type_symbol
_atom_type_description
_atom_type_scat_dispersion_real
_atom_type_scat_dispersion_imag
_atom_type_scat_source
C C 0.0033 0.0016 'International Tables Vol C Tables 4.2.6.8 and 6.1.1.4'
H H 0.0000 0.0000 'International Tables Vol C Tables 4.2.6.8 and 6.1.1.4'
N N 0.0061 0.0033 'International Tables Vol C Tables 4.2.6.8 and 6.1.1.4'
O O 0.0106 0.0060 'International Tables Vol C Tables 4.2.6.8 and 6.1.1.4'
F F 0.0171 0.0103 'International Tables Vol C Tables 4.2.6.8 and 6.1.1.4'
Cl Cl 0.1484 0.1585 'International Tables Vol C Tables 4.2.6.8 and 6.1.1.4'
Ti Ti 0.2776 0.4457 'International Tables Vol C Tables 4.2.6.8 and 6.1.1.4'

loop_
_geom_angle_atom_site_label_1
_geom_angle_atom_site_label_2
_geom_angle_atom_site_label_3
_geom_angle
C16 C17 H17A 109.5
C16 C17 H17B 109.5
H17A C17 H17B 109.5
C16 C17 H17C 109.5
H17A C17 H17C 109.5
H17B C17 H17C 109.5
O2 Ti1 O1 172.43(13)
O2 Ti1 N2 84.01(13)
O1 Ti1 N2 91.52(13)
O2 Ti1 N1 90.24(13)
O1 Ti1 N1 83.09(13)
N2 Ti1 N1 82.03(13)
O2 Ti1 Cl2 94.48(11)
O1 Ti1 Cl2 91.49(10)
N2 Ti1 Cl2 88.52(10)
N1 Ti1 Cl2 168.95(10)
O2 Ti1 Cl1 90.76(10)
O1 Ti1 Cl1 92.46(10)
N2 Ti1 Cl1 167.98(11)
N1 Ti1 Cl1 87.19(10)
Cl2 Ti1 Cl1 102.71(5)
C14 O2 Ti1 135.4(3)
C2 O1 Ti1 134.4(3)
C4 N1 C6 117.4(4)
C4 N1 Ti1 126.8(3)
C6 N1 Ti1 115.7(3)
C16 N2 C18 118.9(4)
C16 N2 Ti1 127.9(3)
C18 N2 Ti1 113.2(3)
C7 C6 C11 118.9(4)
C7 C6 N1 121.4(4)
C11 C6 N1 119.7(4)
N2 C16 C15 121.8(4)
N2 C16 C17 122.6(4)
C15 C16 C17 115.6(4)
O1 C2 C3 125.1(4)
O1 C2 C1 112.4(4)
C3 C2 C1 122.5(4)
C14 C15 C16 123.8(5)
C14 C15 H15 118.1
C16 C15 H15 118.1
C19 C18 C23 119.3(4)
C19 C18 N2 120.0(4)
C23 C18 N2 120.6(4)
O2 C14 C15 125.6(4)
O2 C14 C13 111.9(4)
C15 C14 C13 122.5(5)
N1 C4 C3 122.2(4)
N1 C4 C5 122.5(4)
C3 C4 C5 115.2(4)
C6 C7 C8 121.1(4)
C6 C7 H7 119.4
C8 C7 H7 119.4
F3 C1 F2 106.7(4)
F3 C1 F1 106.5(4)
F2 C1 F1 106.8(4)
F3 C1 C2 113.2(4)
F2 C1 C2 111.1(4)
F1 C1 C2 112.1(4)
C2 C3 C4 124.2(4)
C2 C3 H3 117.9
C4 C3 H3 117.9
C8 C9 C10 117.1(4)
C8 C9 C12 121.8(5)
C10 C9 C12 121.1(4)
C21 C22 C23 121.7(5)
C21 C22 H22 119.1
C23 C22 H22 119.1
C22 C21 C20 117.7(4)
C22 C21 C24 120.9(5)
C20 C21 C24 121.4(5)
C22 C23 C18 119.6(4)
C22 C23 H23 120.2
C18 C23 H23 120.2
C18 C19 C20 120.2(5)
C18 C19 H19 119.9
C20 C19 H19 119.9
C11 C10 C9 121.6(4)
C11 C10 H10 119.2
C9 C10 H10 119.2
C6 C11 C10 120.0(4)
C6 C11 H11 120.0
C10 C11 H11 120.0
C7 C8 C9 121.3(5)
C7 C8 H8 119.4
C9 C8 H8 119.4
C21 C20 C19 121.5(5)
C21 C20 H20 119.3
C19 C20 H20 119.3
F4 C13 F5 108.2(4)
F4 C13 F6 105.9(5)
F5 C13 F6 107.7(4)
F4 C13 C14 111.3(4)
F5 C13 C14 112.4(5)
F6 C13 C14 111.1(4)
C4 C5 H5A 109.5
C4 C5 H5B 109.5
H5A C5 H5B 109.5
C4 C5 H5C 109.5
H5A C5 H5C 109.5
H5B C5 H5C 109.5
C21 C24 H24A 109.5
C21 C24 H24B 109.5
H24A C24 H24B 109.5
C21 C24 H24C 109.5
H24A C24 H24C 109.5
H24B C24 H24C 109.5
C9 C12 H12A 109.5
C9 C12 H12B 109.5
H12A C12 H12B 109.5
C9 C12 H12C 109.5
H12A C12 H12C 109.5
H12B C12 H12C 109.5

loop_
_geom_bond_atom_site_label_1
_geom_bond_atom_site_label_2
_geom_bond_distance
C17 C16 1.508(6)
C17 H17A 0.9800
C17 H17B 0.9800
C17 H17C 0.9800
Ti1 O2 1.881(3)
Ti1 O1 1.893(3)
Ti1 N2 2.174(4)
Ti1 N1 2.209(4)
Ti1 Cl2 2.2697(15)
Ti1 Cl1 2.3035(15)
O2 C14 1.305(5)
O1 C2 1.310(5)
N1 C4 1.296(5)
N1 C6 1.453(5)
N2 C16 1.303(5)
N2 C18 1.461(5)
F1 C1 1.334(5)
F2 C1 1.323(5)
F6 C13 1.340(6)
C6 C7 1.377(6)
C6 C11 1.384(6)
F4 C13 1.327(6)
F3 C1 1.322(5)
C16 C15 1.458(6)
C2 C3 1.341(6)
C2 C1 1.502(6)
F5 C13 1.329(6)
C15 C14 1.334(6)
C15 H15 0.9500
C18 C19 1.366(6)
C18 C23 1.388(6)
C14 C13 1.515(7)
C4 C3 1.443(6)
C4 C5 1.505(6)
C7 C8 1.383(6)
C7 H7 0.9500
C3 H3 0.9500
C9 C8 1.383(6)
C9 C10 1.402(6)
C9 C12 1.511(6)
C22 C21 1.374(6)
C22 C23 1.386(6)
C22 H22 0.9500
C21 C20 1.377(6)
C21 C24 1.516(6)
C23 H23 0.9500
C19 C20 1.390(6)
C19 H19 0.9500
C10 C11 1.386(6)
C10 H10 0.9500
C11 H11 0.9500
C8 H8 0.9500
C20 H20 0.9500
C5 H5A 0.9800
C5 H5B 0.9800
C5 H5C 0.9800
C24 H24A 0.9800
C24 H24B 0.9800
C24 H24C 0.9800
C12 H12A 0.9800
C12 H12B 0.9800
C12 H12C 0.9800
